data_7245214
loop_
_publ_author_name
'Iwai, Yudai'
'Nakaya, Manabu'
'Ohtsu, Hiroyoshi'
'Le Ouay, Benjamin'
'Ohtani, Ryo'
'Ohba, Masaaki'

_publ_section_title
;
 Zero area thermal expansion of honeycomb layers via double distortion
 relaxation in (PPh4)[Cu2(CN)3]
;
_journal_name_full CrystEngComm
_journal_paper_doi 10.1039/D2CE00878E
_journal_year 2022
_chemical_formula_moiety 'C3 Cu2 N3, 0.5(C48 H40 P2)'
_chemical_formula_sum 'C27 H20 Cu2 N3 P'
_chemical_formula_weight 544.545
_space_group_crystal_system orthorhombic
_space_group_IT_number 62
_space_group_name_Hall '-P 2ac 2n'
_space_group_name_H-M_alt 'P n m a'
_symmetry_Int_Tables_number 62
_audit_creation_date 2022-04-25
_audit_creation_method
;
Olex2 1.5-dev
(compiled 2022.04.21 svn.rca3783a0 for OlexSys, GUI svn.r6444)
;
_audit_update_record
;
2022-06-27 deposited with the CCDC.	2022-07-25 downloaded from the CCDC.
;
_cell_angle_alpha 90
_cell_angle_beta 90
_cell_angle_gamma 90
_cell_formula_units_Z 4
_cell_length_a 14.3168(8)
_cell_length_b 18.7687(11)
_cell_length_c 8.9267(5)
_cell_measurement_reflns_used 5279
_cell_measurement_temperature 150.0
_cell_measurement_theta_max 26.20
_cell_measurement_theta_min 2.53
_cell_volume 2398.7(2)
_computing_data_collection 'APEX3 (Bruker AXS, 2019)'
_computing_molecular_graphics 'Olex2 1.5-dev (Dolomanov et al., 2009)'
_computing_publication_material 'Olex2 1.5-dev (Dolomanov et al., 2009)'
_computing_structure_refinement 'olex2.refine 1.5-dev (Bourhis et al., 2015)'
_computing_structure_solution 'SHELXT 2018/2 (Sheldrick, 2018)'
_diffrn_ambient_temperature 143.00
_diffrn_measured_fraction_theta_full 0.9987
_diffrn_measured_fraction_theta_max 0.9976
_diffrn_measurement_device_type 'Bruker APEX-II CCD'
_diffrn_measurement_method '\f and \w scans'
_diffrn_radiation_type 'Mo K\a'
_diffrn_radiation_wavelength 0.71073
_diffrn_reflns_av_R_equivalents 0.0628
_diffrn_reflns_av_unetI/netI 0.0361
_diffrn_reflns_Laue_measured_fraction_full 0.9987
_diffrn_reflns_Laue_measured_fraction_max 0.9976
_diffrn_reflns_limit_h_max 17
_diffrn_reflns_limit_h_min -16
_diffrn_reflns_limit_k_max 23
_diffrn_reflns_limit_k_min -23
_diffrn_reflns_limit_l_max 10
_diffrn_reflns_limit_l_min -11
_diffrn_reflns_number 20731
_diffrn_reflns_point_group_measured_fraction_full 0.9987
_diffrn_reflns_point_group_measured_fraction_max 0.9976
_diffrn_reflns_theta_full 25.2417
_diffrn_reflns_theta_max 26.30
_diffrn_reflns_theta_min 2.17
_exptl_absorpt_coefficient_mu 1.860
_exptl_absorpt_correction_T_max 0.7454
_exptl_absorpt_correction_T_min 0.6098
_exptl_absorpt_correction_type none
_exptl_absorpt_process_details
;
SADABS-2016/2 (Bruker,2016/2) was used for absorption correction.
wR2(int) was 0.0849 before and 0.0695 after correction.
The Ratio of minimum to maximum transmission is 0.8181.
The \l/2 correction factor is Not present.
;
_exptl_crystal_colour 'clear colourless'
_exptl_crystal_colour_lustre clear
_exptl_crystal_colour_primary colourless
_exptl_crystal_density_diffrn 1.508
_exptl_crystal_description block
_exptl_crystal_F_000 1107.826
_exptl_crystal_size_max 0.103
_exptl_crystal_size_mid 0.076
_exptl_crystal_size_min 0.045
_refine_diff_density_max 0.4960
_refine_diff_density_min -0.9240
_refine_diff_density_rms 0.0998
_refine_ls_d_res_high 0.8020
_refine_ls_d_res_low 9.3843
_refine_ls_goodness_of_fit_ref 1.0967
_refine_ls_hydrogen_treatment constr
_refine_ls_matrix_type full
_refine_ls_number_constraints 46
_refine_ls_number_parameters 256
_refine_ls_number_reflns 2502
_refine_ls_number_restraints 230
_refine_ls_restrained_S_all 1.0446
_refine_ls_R_factor_all 0.0612
_refine_ls_R_factor_gt 0.0378
_refine_ls_shift/su_max 0.0007
_refine_ls_shift/su_mean 0.0000
_refine_ls_structure_factor_coef Fsqd
_refine_ls_weighting_details 'w=1/[\s^2^(Fo^2^)+(0.0427P)^2^+2.0537P] where P=(Fo^2^+2Fc^2^)/3'
_refine_ls_weighting_scheme calc
_refine_ls_wR_factor_gt 0.0920
_refine_ls_wR_factor_ref 0.1089
_reflns_Friedel_coverage 0.0
_reflns_limit_h_max 17
_reflns_limit_h_min 0
_reflns_limit_k_max 23
_reflns_limit_k_min 0
_reflns_limit_l_max 11
_reflns_limit_l_min 0
_reflns_number_gt 1866
_reflns_number_total 2502
_reflns_threshold_expression I>=2u(I)
_cod_data_source_file d2ce00878e2.cif
_cod_data_source_block pph4cu_150k
_cod_database_code 7245214
_olex2_refinement_description
;
1. Fixed Uiso
 At 1.2 times of:
  All C(H) groups
2. Shared sites
{N4, C005}
{C5, N007}
{N1, C008}
3. Restrained distances
 P002-C003
 with sigma of 0.02
 C00B-C2
 with sigma of 0.04
 P002-C006
 with sigma of 0.02
 P002-C004
 with sigma of 0.02
 C004-C00B
 with sigma of 0.02
 C009-C00A
 with sigma of 0.04
 C003-C00A
 with sigma of 0.02
 C004-C2
 with sigma of 0.02
 C009-C00I
 with sigma of 0.02
 C00A-C00I
 with sigma of 0.02
 C00B-C00H
 with sigma of 0.02
 C006-C10
 with sigma of 0.02
 C00D-C00E
 with sigma of 0.02
 C00E-C10
 with sigma of 0.02
 C00F-C00H
 with sigma of 0.02
 C00F-C1
 with sigma of 0.02
 C006-C00E
 with sigma of 0.04
 C00B-C00F
 with sigma of 0.04
 C2-C1
 with sigma of 0.02
 C00D-C10
 with sigma of 0.04
 C00F-C2
 with sigma of 0.04
 P002-C00A
 with sigma of 0.04
 C00H-C1
 with sigma of 0.04
 P002-C00B
 with sigma of 0.04
 P002-C10
 with sigma of 0.04
 P002-C2
 with sigma of 0.04
 C003-C004
 with sigma of 0.04
 C003-C006
 with sigma of 0.04
 C003-C00I
 with sigma of 0.04
 C004-C006
 with sigma of 0.04
 C004-C00H
 with sigma of 0.04
 C004-C1
 with sigma of 0.04
4. Uiso/Uaniso restraints and constraints
Uanis(N4) = Uanis(C005)
Uanis(N1) = Uanis(C008)
Uanis(C5) = Uanis(N007)
5. Rigid body (RIGU) restrains
 with sigma for 1-2 distances of 0.001 and sigma for 1-3 distances of 0.001
 P002, C003, C004, C006, C12, C00A, C13, C00B, C2, C10, C16, C14, C15, C00I,
 C17, C00H, C1, C00E, C1B, C18, C19, C009, C00F, C00D, C1C
 with sigma for 1-2 distances of 0.004 and sigma for 1-3 distances of 0.004
6. Others
 Fixed Sof: C005(0.5) N007(0.5) C008(0.5) N1(0.5) N4(0.5) C5(0.5) H13(0.5)
 H17(0.5) H009(0.5) H00I(0.5) H00A(0.5) H2(0.5) H1(0.5) H00F(0.5) H00H(0.5)
 H00B(0.5) H16(0.5) H1B(0.5) H00D(0.5) H00E(0.5) H10(0.5) H15(0.5) H19(0.5)
 H1C(0.5) H18(0.5) H14(0.5) C00A(0.5) H00A(0.5) C00I(0.5) H00I(0.5) C009(0.5)
 H009(0.5) C17(0.5) H17(0.5) C13(0.5) H13(0.5) C004(0.5) C006(0.5) C10(0.5)
 H10(0.5) C00E(0.5) H00E(0.5) C00D(0.5) H00D(0.5) C1B(0.5) H1B(0.5) C16(0.5)
 H16(0.5) C00B(0.5) H00B(0.5) C00F(0.5) H00F(0.5) C00H(0.5) H00H(0.5) C2(0.5)
 H2(0.5) C1(0.5) H1(0.5) C12(0.5) C14(0.5) H14(0.5) C18(0.5) H18(0.5) C1C(0.5)
 H1C(0.5) C19(0.5) H19(0.5) C15(0.5) H15(0.5)
7.a Aromatic/amide H refined with riding coordinates:
 C00A(H00A), C00I(H00I), C009(H009), C17(H17), C13(H13), C10(H10), C00E(H00E),
 C00D(H00D), C1B(H1B), C16(H16), C00B(H00B), C00F(H00F), C00H(H00H), C2(H2),
 C1(H1), C14(H14), C18(H18), C1C(H1C), C19(H19), C15(H15)
;
_olex2_submission_special_instructions 'No special instructions were received'

loop_
_space_group_symop_id
_space_group_symop_operation_xyz
1 x,y,z
2 x+1/2,-y+1/2,-z+1/2
3 -x,y+1/2,-z
4 -x+1/2,-y,z+1/2
5 -x,-y,-z
6 -x-1/2,y-1/2,z-1/2
7 x,-y-1/2,z
8 x-1/2,y,-z-1/2

loop_
_atom_site_label
_atom_site_type_symbol
_atom_site_fract_x
_atom_site_fract_y
_atom_site_fract_z
_atom_site_U_iso_or_equiv
_atom_site_adp_type
_atom_site_occupancy
_atom_site_site_symmetry_order
_atom_site_refinement_flags_posn
_atom_site_refinement_flags_adp
_atom_site_refinement_flags_occupancy
_atom_site_disorder_group
Cu01 Cu 0.17384(3) 0.50040(2) 0.52492(5) 0.05175(17) Uani 1.000000 1 . . . .
P002 P 0.35268(6) 0.25 0.37625(9) 0.0191(2) Uani 1.000000 2 DS TU P -1
C003 C 0.3282(2) 0.25 0.1794(4) 0.0229(7) Uani 1.000000 2 DS TU P -1
C00A C 0.3344(6) 0.1838(4) 0.1031(8) 0.039(2) Uani 0.500000 1 D U . -1
C00I C 0.3030(7) 0.1795(5) -0.0434(8) 0.051(2) Uani 0.500000 1 D U . -1
C009 C 0.2672(3) 0.2377(5) -0.1129(6) 0.034(2) Uani 0.500000 1 D U . -1
C17 C 0.2629(6) 0.3028(5) -0.0402(8) 0.0406(18) Uani 0.500000 1 . U . -1
C13 C 0.2926(5) 0.3075(4) 0.1100(8) 0.0363(19) Uani 0.500000 1 . U . -1
C004 C 0.4225(10) 0.3279(7) 0.4147(14) 0.021(2) Uani 0.500000 1 D U . -1
C005 C 0.26415(17) 0.50108(14) 0.8350(3) 0.0378(6) Uani 0.500000 1 . . . 1
C006 C 0.2408(3) 0.2583(7) 0.4667(4) 0.0201(17) Uani 0.500000 1 D U . -1
C10 C 0.2057(5) 0.3236(4) 0.5141(8) 0.0322(16) Uani 0.500000 1 D U . -1
C00E C 0.1165(5) 0.3280(4) 0.5725(9) 0.0418(16) Uani 0.500000 1 D U . -1
C00D C 0.0625(4) 0.2679(3) 0.5834(6) 0.0321(16) Uani 0.500000 1 D U . -1
C1B C 0.0955(4) 0.2027(4) 0.5376(8) 0.0318(14) Uani 0.500000 1 . U . -1
C16 C 0.1858(5) 0.1983(4) 0.4749(8) 0.0285(15) Uani 0.500000 1 . U . -1
N007 N 0.23243(18) 0.50065(14) 0.7158(3) 0.0430(7) Uani 0.500000 1 . . . 1
C008 C 0.0402(2) 0.5008(2) 0.5061(3) 0.0676(12) Uani 0.500000 1 . . . 1
C00B C 0.4359(5) 0.3494(4) 0.5660(8) 0.0339(18) Uani 0.500000 1 D U . -1
C00F C 0.5601(5) 0.4260(4) 0.4919(10) 0.0352(17) Uani 0.500000 1 D U . -1
C00H C 0.5040(6) 0.4000(4) 0.6014(8) 0.0378(17) Uani 0.500000 1 D U . -1
C2 C 0.4811(5) 0.3569(4) 0.3064(7) 0.0303(15) Uani 0.500000 1 D U . -1
C1 C 0.5485(4) 0.4058(4) 0.3456(8) 0.0400(16) Uani 0.500000 1 D U . -1
N1 N 0.0402(2) 0.5008(2) 0.5061(3) 0.0676(12) Uani 0.500000 1 . . . .
N4 N 0.26415(17) 0.50108(14) 0.8350(3) 0.0378(6) Uani 0.500000 1 . . . .
C5 C 0.23243(18) 0.50065(14) 0.7158(3) 0.0430(7) Uani 0.500000 1 . . . .
C12 C 0.4196(9) 0.1767(7) 0.4451(14) 0.020(2) Uani 0.500000 1 . U . -1
C14 C 0.3955(4) 0.1429(4) 0.5747(7) 0.0260(15) Uani 0.500000 1 . U . -1
C18 C 0.4577(5) 0.0933(3) 0.6347(8) 0.0329(15) Uani 0.500000 1 . U . -1
C1C C 0.5389(5) 0.0764(4) 0.5596(10) 0.0335(17) Uani 0.500000 1 . U . -1
C19 C 0.5612(5) 0.1089(5) 0.4266(11) 0.0464(17) Uani 0.500000 1 . U . -1
C15 C 0.5001(5) 0.1599(4) 0.3668(9) 0.0397(17) Uani 0.500000 1 . U . -1
H13 H 0.2876(5) 0.3514(4) 0.1624(8) 0.044(2) Uiso 0.500000 1 R . . -1
H17 H 0.2402(6) 0.3438(5) -0.0909(8) 0.049(2) Uiso 0.500000 1 R . . -1
H009 H 0.2448(3) 0.2338(5) -0.2128(6) 0.040(2) Uiso 0.500000 1 R . . -1
H00I H 0.3065(7) 0.1355(5) -0.0956(8) 0.061(3) Uiso 0.500000 1 R . . -1
H00A H 0.3597(6) 0.1431(4) 0.1517(8) 0.047(3) Uiso 0.500000 1 R . . -1
H2 H 0.4746(5) 0.3429(4) 0.2047(7) 0.0364(18) Uiso 0.500000 1 R . . -1
H1 H 0.5873(4) 0.4258(4) 0.2703(8) 0.0480(19) Uiso 0.500000 1 R . . -1
H00F H 0.6082(5) 0.4588(4) 0.5170(10) 0.042(2) Uiso 0.500000 1 R . . -1
H00H H 0.5111(6) 0.4160(4) 0.7017(8) 0.045(2) Uiso 0.500000 1 R . . -1
H00B H 0.3984(5) 0.3294(4) 0.6431(8) 0.041(2) Uiso 0.500000 1 R . . -1
H16 H 0.2085(5) 0.1540(4) 0.4384(8) 0.0343(18) Uiso 0.500000 1 R . . -1
H1B H 0.0581(4) 0.1612(4) 0.5480(8) 0.0382(17) Uiso 0.500000 1 R . . -1
H00D H 0.0012(4) 0.2713(3) 0.6235(6) 0.0385(19) Uiso 0.500000 1 R . . -1
H00E H 0.0925(5) 0.3726(4) 0.6049(9) 0.0501(19) Uiso 0.500000 1 R . . -1
H10 H 0.2431(5) 0.3653(4) 0.5065(8) 0.0386(19) Uiso 0.500000 1 R . . -1
H15 H 0.5137(5) 0.1825(4) 0.2741(9) 0.048(2) Uiso 0.500000 1 R . . -1
H19 H 0.6174(5) 0.0971(5) 0.3757(11) 0.056(2) Uiso 0.500000 1 R . . -1
H1C H 0.5799(5) 0.0417(4) 0.6004(10) 0.040(2) Uiso 0.500000 1 R . . -1
H18 H 0.4441(5) 0.0711(3) 0.7278(8) 0.0395(18) Uiso 0.500000 1 R . . -1
H14 H 0.3378(4) 0.1528(4) 0.6229(7) 0.0312(18) Uiso 0.500000 1 R . . -1

loop_
_atom_site_aniso_label
_atom_site_aniso_U_11
_atom_site_aniso_U_22
_atom_site_aniso_U_33
_atom_site_aniso_U_12
_atom_site_aniso_U_13
_atom_site_aniso_U_23
Cu01 0.0506(3) 0.0636(3) 0.0411(3) 0.00856(19) -0.00096(18) -0.00444(19)
P002 0.0215(4) 0.0205(4) 0.0154(4) -0.000000 0.0009(3) 0.000000
C003 0.0254(17) 0.0278(17) 0.0155(15) -0.000000 0.0013(11) 0.000000
C00A 0.069(6) 0.027(3) 0.022(3) 0.003(2) -0.005(3) -0.0012(16)
C00I 0.092(8) 0.033(4) 0.027(3) 0.008(3) -0.016(3) -0.0068(19)
C009 0.047(3) 0.034(6) 0.019(2) 0.001(2) -0.0034(17) -0.002(2)
C17 0.054(5) 0.038(5) 0.029(3) 0.007(2) -0.014(2) 0.002(2)
C13 0.049(5) 0.031(3) 0.029(3) 0.008(2) -0.008(2) -0.0018(17)
C004 0.028(4) 0.020(3) 0.016(4) 0.0017(18) -0.003(2) -0.001(2)
C005 0.0263(13) 0.0566(17) 0.0305(15) 0.0000(11) 0.0040(11) 0.0073(12)
C006 0.0227(16) 0.023(5) 0.0149(17) 0.0022(18) -0.0000(12) 0.0017(18)
C10 0.037(3) 0.025(4) 0.035(4) 0.0054(18) 0.011(2) -0.000(2)
C00E 0.039(3) 0.031(4) 0.056(4) 0.0060(19) 0.017(2) 0.000(2)
C00D 0.024(2) 0.035(5) 0.038(3) 0.0036(16) 0.0058(18) 0.0051(18)
C1B 0.026(3) 0.027(4) 0.043(4) -0.0006(18) 0.002(2) 0.003(2)
C16 0.030(3) 0.029(4) 0.027(4) 0.0007(18) 0.001(2) 0.000(2)
N007 0.0303(15) 0.0506(17) 0.0480(19) 0.0039(12) 0.0114(13) 0.0060(13)
C008 0.0470(16) 0.131(4) 0.0246(15) 0.017(2) 0.0031(14) 0.0131(16)
C00B 0.046(4) 0.035(3) 0.021(3) -0.010(3) -0.003(2) -0.0002(19)
C00F 0.032(3) 0.032(4) 0.042(4) -0.006(2) -0.011(2) 0.002(2)
C00H 0.048(5) 0.037(4) 0.028(3) -0.016(3) -0.013(2) 0.000(2)
C2 0.033(3) 0.034(3) 0.024(3) -0.010(2) 0.001(2) -0.001(2)
C1 0.033(3) 0.044(3) 0.043(3) -0.012(2) -0.005(2) -0.002(2)
N1 0.0470(16) 0.131(4) 0.0246(15) 0.017(2) 0.0031(14) 0.0131(16)
N4 0.0263(13) 0.0566(17) 0.0305(15) 0.0000(11) 0.0040(11) 0.0073(12)
C5 0.0303(15) 0.0506(17) 0.0480(19) 0.0039(12) 0.0114(13) 0.0060(13)
C12 0.022(4) 0.020(3) 0.019(4) -0.0005(18) -0.005(2) -0.005(2)
C14 0.022(3) 0.030(3) 0.027(3) 0.001(2) -0.004(2) 0.0038(18)
C18 0.028(3) 0.035(3) 0.036(3) 0.004(2) -0.008(2) 0.006(2)
C1C 0.022(3) 0.034(4) 0.044(4) 0.004(2) -0.007(2) 0.005(3)
C19 0.028(3) 0.052(4) 0.059(4) 0.014(2) 0.006(3) 0.014(3)
C15 0.039(3) 0.043(4) 0.038(4) 0.012(2) 0.010(2) 0.010(3)

loop_
_atom_type_symbol
_atom_type_scat_dispersion_real
_atom_type_scat_dispersion_imag
_atom_type_scat_Cromer_Mann_a1
_atom_type_scat_Cromer_Mann_a2
_atom_type_scat_Cromer_Mann_a3
_atom_type_scat_Cromer_Mann_a4
_atom_type_scat_Cromer_Mann_b1
_atom_type_scat_Cromer_Mann_b2
_atom_type_scat_Cromer_Mann_b3
_atom_type_scat_Cromer_Mann_b4
_atom_type_scat_Cromer_Mann_c
_atom_type_scat_source
_atom_type_scat_dispersion_source
C 0.00347 0.00161 2.31000 1.02000 1.58860 0.86500 20.84390 10.20750 0.56870 51.65120 0.21560 'International Tables Volume C Table 6.1.1.4 (pp. 500-502)' 'Henke, Gullikson and Davis, At. Data and Nucl. Data Tables, 1993, 54, 2'
Cu 0.34125 1.28947 13.33800 7.16760 5.61580 1.67350 3.58280 0.24700 11.39660 64.81260 1.19100 'International Tables Volume C Table 6.1.1.4 (pp. 500-502)' 'Henke, Gullikson and Davis, At. Data and Nucl. Data Tables, 1993, 54, 2'
H 0.00000 0.00000 0.49300 0.32291 0.14019 0.04081 10.51090 26.12570 3.14236 57.79970 0.00304 'International Tables Volume C Table 6.1.1.4 (pp. 500-502)' 'Henke, Gullikson and Davis, At. Data and Nucl. Data Tables, 1993, 54, 2'
N 0.00653 0.00323 12.21260 3.13220 2.01250 1.16630 0.00570 9.89330 28.99750 0.58260 -11.52900 'International Tables Volume C Table 6.1.1.4 (pp. 500-502)' 'Henke, Gullikson and Davis, At. Data and Nucl. Data Tables, 1993, 54, 2'
P 0.10434 0.09671 6.43450 4.17910 1.78000 1.49080 1.90670 27.15700 0.52600 68.16450 1.11490 'International Tables Volume C Table 6.1.1.4 (pp. 500-502)' 'Henke, Gullikson and Davis, At. Data and Nucl. Data Tables, 1993, 54, 2'

loop_
_exptl_crystal_face_index_h
_exptl_crystal_face_index_k
_exptl_crystal_face_index_l
_exptl_crystal_face_perp_dist
1.00 1.00 0.00 0.0370
-1.00 -1.00 0.00 0.0340
1.00 1.00 1.00 0.0160
-1.00 0.00 -1.00 0.0200
-1.00 1.00 -1.00 0.0240
1.00 -1.00 1.00 0.0310
0.00 1.00 0.00 0.0440
0.00 -1.00 0.00 0.0460
0.00 1.00 1.00 0.0240
0.00 -1.00 -1.00 0.0190
1.00 0.00 -1.00 0.0250
-1.00 0.00 1.00 0.0240

loop_
_geom_angle_atom_site_label_1
_geom_angle_atom_site_label_2
_geom_angle_atom_site_label_3
_geom_angle
_geom_angle_site_symmetry_1
_geom_angle_site_symmetry_3
_geom_angle_publ_flag
N007 Cu01 C005 126.16(11) . 4_564 y
C008 Cu01 C005 112.63(12) . 4_564 y
C008 Cu01 N007 121.22(12) . . y
N1 Cu01 C005 112.63(12) . 4_564 y
N1 Cu01 N007 121.22(12) . . y
N1 Cu01 C008 0.0 . . y
N4 Cu01 C005 0.0 4_564 4_564 y
N4 Cu01 N007 126.16(11) 4_564 . y
N4 Cu01 C008 112.63(12) 4_564 . y
N4 Cu01 N1 112.63(12) 4_564 . y
C5 Cu01 C005 126.16(11) . 4_564 y
C5 Cu01 N007 0.0 . . y
C5 Cu01 C008 121.22(12) . . y
C5 Cu01 N1 121.22(12) . . y
C5 Cu01 N4 126.16(11) . 4_564 y
C004 P002 C003 107.2(4) 7_565 . ?
C004 P002 C003 107.2(4) . . ?
C004 P002 C004 108.2(9) . 7_565 ?
C006 P002 C003 105.42(16) . . ?
C006 P002 C003 105.42(16) 7_565 . ?
C006 P002 C004 118.6(6) 7_565 . ?
C006 P002 C004 109.7(6) 7_565 7_565 ?
C006 P002 C004 109.7(6) . . ?
C006 P002 C004 118.6(6) . 7_565 ?
C006 P002 C006 10.0(9) . 7_565 ?
C12 P002 C003 116.3(4) 7_565 . ?
C12 P002 C003 116.3(4) . . ?
C12 P002 C004 105.1(2) . . ?
C12 P002 C004 9.2(7) 7_565 . ?
C12 P002 C004 9.2(7) . 7_565 ?
C12 P002 C004 105.1(2) 7_565 7_565 ?
C12 P002 C006 112.9(5) . . ?
C12 P002 C006 104.8(6) . 7_565 ?
C12 P002 C006 112.9(5) 7_565 7_565 ?
C12 P002 C006 104.8(6) 7_565 . ?
C12 P002 C12 100.8(9) 7_565 . ?
C00A C003 P002 117.3(3) 7_565 . ?
C00A C003 P002 117.3(3) . . ?
C00A C003 C00A 122.1(6) 7_565 . ?
C13 C003 P002 121.7(4) . . ?
C13 C003 P002 121.7(4) 7_565 . ?
C13 C003 C00A 25.9(4) 7_565 . ?
C13 C003 C00A 120.4(4) 7_565 7_565 ?
C13 C003 C00A 120.4(4) . . ?
C13 C003 C00A 25.9(4) . 7_565 ?
C13 C003 C13 106.8(7) . 7_565 ?
C00I C00A C003 118.9(6) . . ?
H00A C00A C003 120.6(3) . . ?
H00A C00A C00I 120.6(5) . . ?
C009 C00I C00A 120.5(7) . . ?
H00I C00I C00A 119.7(5) . . ?
H00I C00I C009 119.7(4) . . ?
C17 C009 C00I 120.8(5) . . ?
H009 C009 C00I 119.6(4) . . ?
H009 C009 C17 119.6(4) . . ?
C13 C17 C009 119.2(7) . . ?
H17 C17 C009 120.4(4) . . ?
H17 C17 C13 120.4(5) . . ?
C17 C13 C003 120.1(7) . 7_565 ?
H13 C13 C003 119.9(3) . 7_565 ?
H13 C13 C17 119.9(5) . . ?
C00B C004 P002 119.1(7) . 7_565 ?
C2 C004 P002 121.3(9) . 7_565 ?
C2 C004 C00B 117.8(9) . . ?
N007 C005 Cu01 175.3(2) . 4_565 ?
C5 C005 Cu01 175.3(2) . 4_565 ?
C5 C005 N007 0.0 . . ?
C10 C006 P002 122.3(8) . 7_565 ?
C16 C006 P002 117.5(8) . 7_565 ?
C16 C006 C10 119.9(5) . . ?
C00E C10 C006 120.1(7) . . ?
H10 C10 C006 120.0(4) . . ?
H10 C10 C00E 120.0(4) . . ?
C00D C00E C10 119.9(6) . . ?
H00E C00E C10 120.0(4) . . ?
H00E C00E C00D 120.0(3) . . ?
C1B C00D C00E 121.2(5) . . ?
H00D C00D C00E 119.4(3) . . ?
H00D C00D C1B 119.4(3) . . ?
C16 C1B C00D 119.0(6) . . ?
H1B C1B C00D 120.5(3) . . ?
H1B C1B C16 120.5(4) . . ?
C1B C16 C006 119.8(7) . . ?
H16 C16 C006 120.1(4) . . ?
H16 C16 C1B 120.1(4) . . ?
C005 N007 Cu01 176.9(2) . . ?
N4 N007 Cu01 176.9(2) . . ?
N4 N007 C005 0.0 . . ?
C008 C008 Cu01 178.2(5) 5_566 . ?
C00H C00B C004 120.1(7) . . ?
H00B C00B C004 119.9(5) . . ?
H00B C00B C00H 119.9(4) . . ?
C1 C00F C00H 121.0(7) . . ?
H00F C00F C00H 119.5(4) . . ?
H00F C00F C1 119.5(4) . . ?
C00F C00H C00B 119.7(6) . . ?
H00H C00H C00B 120.2(4) . . ?
H00H C00H C00F 120.2(4) . . ?
C1 C2 C004 120.5(8) . . ?
H2 C2 C004 119.8(6) . . ?
H2 C2 C1 119.8(4) . . ?
C2 C1 C00F 120.8(7) . . ?
H1 C1 C00F 119.6(4) . . ?
H1 C1 C2 119.6(4) . . ?
N1 N1 Cu01 178.2(5) 5_566 . ?
N007 N4 Cu01 175.3(2) . 4_565 ?
C5 N4 Cu01 175.3(2) . 4_565 ?
C5 N4 N007 0.0 . . ?
C005 C5 Cu01 176.9(2) . . ?
N4 C5 Cu01 176.9(2) . . ?
N4 C5 C005 0.0 . . ?
C14 C12 P002 121.0(7) . . ?
C15 C12 P002 116.6(9) . . ?
C15 C12 C14 122.2(10) . . ?
C18 C14 C12 118.4(7) . . ?
H14 C14 C12 120.8(6) . . ?
H14 C14 C18 120.8(4) . . ?
C1C C18 C14 120.3(6) . . ?
H18 C18 C14 119.8(4) . . ?
H18 C18 C1C 119.8(4) . . ?
C19 C1C C18 121.0(7) . . ?
H1C C1C C18 119.5(4) . . ?
H1C C1C C19 119.5(5) . . ?
C15 C19 C1C 119.2(7) . . ?
H19 C19 C1C 120.4(5) . . ?
H19 C19 C15 120.4(5) . . ?
C19 C15 C12 118.9(8) . . ?
H15 C15 C12 120.6(6) . . ?
H15 C15 C19 120.6(5) . . ?

loop_
_geom_bond_atom_site_label_1
_geom_bond_atom_site_label_2
_geom_bond_distance
_geom_bond_site_symmetry_2
_geom_bond_publ_flag
Cu01 C005 1.914(3) 4_564 y
Cu01 N007 1.900(3) . y
Cu01 C008 1.920(3) . y
Cu01 N1 1.920(3) . y
Cu01 N4 1.914(3) 4_564 y
Cu01 C5 1.900(3) . y
P002 C003 1.792(3) . ?
P002 C004 1.804(12) . ?
P002 C004 1.804(12) 7_565 ?
P002 C006 1.800(4) 7_565 ?
P002 C006 1.800(4) . ?
P002 C12 1.785(12) 7_565 ?
P002 C12 1.785(12) . ?
C003 C00A 1.420(7) . ?
C003 C00A 1.420(7) 7_565 ?
C003 C13 1.345(7) 7_565 ?
C003 C13 1.345(7) . ?
C00A C00I 1.385(10) . ?
C00A H00A 0.9500 . ?
C00I C009 1.357(10) . ?
C00I H00I 0.9500 . ?
C009 C17 1.386(11) . ?
C009 H009 0.9500 . ?
C17 C13 1.410(9) . ?
C17 H17 0.9500 . ?
C13 H13 0.9500 . ?
C004 C00B 1.423(14) . ?
C004 C2 1.391(12) . ?
C005 N007 1.156(4) . ?
C005 C5 1.156(4) . ?
C006 C10 1.391(12) . ?
C006 C16 1.377(12) . ?
C10 C00E 1.382(9) . ?
C10 H10 0.9500 . ?
C00E C00D 1.371(8) . ?
C00E H00E 0.9500 . ?
C00D C1B 1.373(9) . ?
C00D H00D 0.9500 . ?
C1B C16 1.411(9) . ?
C1B H1B 0.9500 . ?
C16 H16 0.9500 . ?
N007 N4 1.156(4) . ?
C008 C008 1.157(7) 5_566 ?
C00B C00H 1.397(10) . ?
C00B H00B 0.9500 . ?
C00F C00H 1.356(10) . ?
C00F C1 1.370(10) . ?
C00F H00F 0.9500 . ?
C00H H00H 0.9500 . ?
C2 C1 1.377(8) . ?
C2 H2 0.9500 . ?
C1 H1 0.9500 . ?
N1 N1 1.157(7) 5_566 ?
N4 C5 1.156(4) . ?
C12 C14 1.364(14) . ?
C12 C15 1.385(12) . ?
C14 C18 1.395(8) . ?
C14 H14 0.9500 . ?
C18 C1C 1.378(10) . ?
C18 H18 0.9500 . ?
C1C C19 1.373(11) . ?
C1C H1C 0.9500 . ?
C19 C15 1.402(10) . ?
C19 H19 0.9500 . ?
C15 H15 0.9500 . ?

loop_
_geom_torsion_atom_site_label_1
_geom_torsion_atom_site_label_2
_geom_torsion_atom_site_label_3
_geom_torsion_atom_site_label_4
_geom_torsion
_geom_torsion_site_symmetry_1
_geom_torsion_site_symmetry_2
_geom_torsion_site_symmetry_3
_geom_torsion_site_symmetry_4
_geom_torsion_publ_flag
P002 C003 C00A C00I 170.7(6) . . . . ?
P002 C003 C00A C00I -170.7(6) . . 7_565 7_565 ?
P002 C003 C13 C17 -171.7(6) . . . . ?
P002 C003 C13 C17 171.7(6) . . 7_565 7_565 ?
P002 C004 C00B C00H 167.0(7) . . . . ?
P002 C004 C00B C00H 167.0(7) 7_565 . . . ?
P002 C004 C2 C1 -165.7(8) 7_565 . . . ?
P002 C004 C2 C1 -165.7(8) . . . . ?
P002 C006 C10 C00E 175.0(6) . . . . ?
P002 C006 C10 C00E 175.0(6) 7_565 . . . ?
P002 C006 C16 C1B -176.7(5) . . . . ?
P002 C006 C16 C1B -176.7(5) 7_565 . . . ?
P002 C12 C14 C18 -170.5(7) . . . . ?
P002 C12 C14 C18 -170.5(7) 7_565 . . . ?
P002 C12 C15 C19 172.0(7) 7_565 . . . ?
P002 C12 C15 C19 172.0(7) . . . . ?
C003 C00A C00I C009 0.2(8) 7_565 . . . ?
C003 C00A C00I C009 0.2(8) . . . . ?
C003 C13 C17 C009 2.6(8) 7_565 . . . ?
C003 C13 C17 C009 2.6(8) . . . . ?
C00A C00I C009 C17 1.2(12) . . . . ?
C00I C009 C17 C13 -2.6(8) . . . . ?
C004 C00B C00H C00F -2.9(11) . . . . ?
C004 C2 C1 C00F 1.0(10) . . . . ?
C006 C10 C00E C00D -0.0(8) . . . . ?
C006 C16 C1B C00D 2.9(7) . . . . ?
C10 C00E C00D C1B 0.1(10) . . . . ?
C00E C00D C1B C16 -1.5(7) . . . . ?
C00B C00H C00F C1 2.8(9) . . . . ?
C12 C14 C18 C1C -3.6(10) . . . . ?
C12 C15 C19 C1C 1.0(10) . . . . ?
C14 C18 C1C C19 1.5(8) . . . . ?
C18 C1C C19 C15 -0.2(9) . . . . ?

loop_
_restr_equal_distance_atom_site_label_1
_restr_equal_distance_atom_site_label_2
_restr_equal_distance_site_symmetry_2
_restr_equal_distance_class_id
P002 C003 1 1
P002 C00A 1 22
P002 C004 1 4
P002 C006 1 3
P002 C10 1 25
P002 C00B 1 24
P002 C2 1 26
C003 C00A 1 7
C003 C00I 1 29
C003 C004 1 27
C003 C006 1 28
C00A C00I 1 10
C009 C00A 1 6
C009 C00I 1 9
C004 C006 1 30
C004 C00B 1 5
C004 C00H 1 31
C004 C2 1 8
C004 C1 1 32
C006 C10 1 12
C006 C00E 1 17
C00E C10 1 14
C00D C10 1 20
C00D C00E 1 13
C00B C00F 1 18
C00B C00H 1 11
C00B C2 1 2
C00F C00H 1 15
C00F C2 1 21
C00F C1 1 16
C00H C1 1 23
C2 C1 1 19

loop_
_restr_equal_distance_class_class_id
_restr_equal_distance_class_target_weight_param
_restr_equal_distance_class_average
_restr_equal_distance_class_esd
_restr_equal_distance_class_diff_max
1 0.0200 1.7919 0.0000 0.0000
2 0.0400 2.4099 0.0000 0.0000
3 0.0200 1.8001 0.0000 0.0000
4 0.0200 1.8037 0.0000 0.0000
5 0.0200 1.4228 0.0000 0.0000
6 0.0400 2.3813 0.0000 0.0000
7 0.0200 1.4199 0.0000 0.0000
8 0.0200 1.3912 0.0000 0.0000
9 0.0200 1.3570 0.0000 0.0000
10 0.0200 1.3851 0.0000 0.0000
11 0.0200 1.3971 0.0000 0.0000
12 0.0200 1.3907 0.0000 0.0000
13 0.0200 1.3708 0.0000 0.0000
14 0.0200 1.3820 0.0000 0.0000
15 0.0200 1.3561 0.0000 0.0000
16 0.0200 1.3697 0.0000 0.0000
17 0.0400 2.4021 0.0000 0.0000
18 0.0400 2.3802 0.0000 0.0000
19 0.0200 1.3769 0.0000 0.0000
20 0.0400 2.3833 0.0000 0.0000
21 0.0400 2.3880 0.0000 0.0000
22 0.0400 2.7492 0.0000 0.0000
23 0.0400 2.3730 0.0000 0.0000
24 0.0400 2.7877 0.0000 0.0000
25 0.0400 2.8021 0.0000 0.0000
26 0.0400 2.7923 0.0000 0.0000
27 0.0400 2.8933 0.0000 0.0000
28 0.0400 2.8577 0.0000 0.0000
29 0.0400 2.4153 0.0000 0.0000
30 0.0400 2.9469 0.0000 0.0000
31 0.0400 2.4439 0.0000 0.0000
32 0.0400 2.4030 0.0000 0.0000

loop_
_restr_rigu_atom_site_label_1
_restr_rigu_atom_site_label_2
_restr_rigu_target_weight_param
_restr_rigu_u13_diff
_restr_rigu_u23_diff
_restr_rigu_u33_diff
P002 C003 0.004000 0.000783 -0.000799 -0.000436
P002 C00A 0.004000 0.000137 0.000249 -0.005423
P002 C13 0.004000 -0.004339 0.003555 -0.008865
P002 C004 0.004000 -0.003215 -0.003318 -0.001935
P002 C006 0.004000 -0.001048 0.000423 -0.001400
P002 C10 0.004000 -0.001305 0.003876 -0.002399
P002 C16 0.004000 -0.000260 -0.000329 -0.009162
P002 C00B 0.004000 0.002004 -0.001259 -0.004826
P002 C2 0.004000 0.002128 -0.001969 -0.003115
P002 C12 0.004000 0.002095 0.000797 -0.000988
P002 C14 0.004000 0.003433 0.003082 -0.004505
P002 C15 0.004000 -0.000306 0.000635 -0.006885
C003 C00A 0.004000 -0.001259 0.004037 -0.000127
C003 C00I 0.004000 0.001571 0.002807 -0.002025
C003 C17 0.004000 -0.004990 0.002881 -0.001620
C003 C13 0.004000 -0.004167 -0.000583 -0.001783
C003 C004 0.004000 -0.002069 0.000956 0.004114
C003 C006 0.004000 0.000133 -0.000305 -0.000075
C003 C12 0.004000 0.004499 0.004228 0.000778
C00A C00I 0.004000 0.000637 0.004454 -0.000003
C00A C009 0.004000 -0.000000 0.007485 0.001594
C00A C13 0.004000 -0.009825 -0.000250 -0.000814
C00I C009 0.004000 -0.001223 0.005353 0.002211
C00I C17 0.004000 -0.009181 0.008004 -0.003361
C009 C17 0.004000 -0.002796 0.004253 -0.008405
C009 C13 0.004000 -0.002205 0.003867 -0.005670
C17 C13 0.004000 -0.005328 0.000304 -0.002385
C004 C006 0.004000 -0.003098 0.003220 0.004035
C004 C00B 0.004000 0.002818 0.000241 -0.005992
C004 C00H 0.004000 0.006541 0.005232 -0.000760
C004 C2 0.004000 0.001717 -0.005466 0.000486
C004 C1 0.004000 0.006647 -0.008364 -0.002602
C004 C12 0.004000 -0.001688 -0.003989 -0.000631
C006 C10 0.004000 -0.001037 -0.000421 0.000396
C006 C00E 0.004000 -0.001526 0.000593 -0.003731
C006 C1B 0.004000 0.000789 -0.005022 -0.001694
C006 C16 0.004000 0.000261 -0.000876 -0.004973
C006 C12 0.004000 0.000640 -0.000816 -0.001406
C10 C00E 0.004000 -0.000876 -0.002205 -0.000543
C10 C00D 0.004000 -0.006444 -0.004645 0.007745
C10 C16 0.004000 -0.007360 -0.001219 -0.002014
C00E C00D 0.004000 -0.008997 -0.001594 0.003945
C00E C1B 0.004000 -0.009543 0.000641 0.005414
C00D C1B 0.004000 -0.005019 0.005838 0.003392
C00D C16 0.004000 -0.002355 0.008956 -0.002720
C1B C16 0.004000 -0.000721 0.007549 -0.001517
C00B C00F 0.004000 0.004400 -0.010483 0.000598
C00B C00H 0.004000 0.001531 -0.004205 0.005236
C00B C2 0.004000 0.005782 -0.004936 0.000132
C00F C00H 0.004000 0.007745 0.008145 0.001797
C00F C2 0.004000 0.006012 -0.007611 0.004484
C00F C1 0.004000 0.003716 -0.002059 -0.000902
C00H C1 0.004000 0.012554 -0.008859 -0.008544
C2 C1 0.004000 0.005706 -0.000304 -0.002093
C12 C14 0.004000 0.001345 -0.002841 -0.000884
C12 C18 0.004000 0.005039 0.002061 -0.002468
C12 C19 0.004000 -0.005318 -0.005428 -0.000318
C12 C15 0.004000 -0.001650 0.000487 -0.003082
C14 C18 0.004000 -0.001036 0.000317 0.000460
C14 C1C 0.004000 0.000751 -0.004355 0.000608
C14 C15 0.004000 0.002494 0.003827 -0.000649
C18 C1C 0.004000 0.002414 -0.004298 0.003096
C18 C19 0.004000 0.009346 -0.009007 -0.001287
C1C C19 0.004000 0.004509 -0.004655 -0.005297
C1C C15 0.004000 0.009765 -0.005555 0.000299
C19 C15 0.004000 0.004975 -0.008749 -0.002495
